data_7213334
loop_
_publ_author_name
'Krebs, Frederik C.'
'J\/orgensen, Mikkel'

_publ_section_title
;
 Calix[4]arene-5,17-dicarboxylic acids and their interactions with
 aliphatic amines. Part 2. A crystal engineering approach
;
_journal_issue 9
_journal_name_full 'Journal of the Chemical Society, Perkin Transactions 2'
_journal_page_first 1935
_journal_paper_doi 10.1039/b002409k
_journal_year 2000
_chemical_formula_sum 'C51.5 H70.5 Br2 Cl N2.5 O8'
_chemical_formula_weight 1047.87
_chemical_name_systematic
; 
11,23-dibromo-
 25,26,27,28-tetrapropoxycalix[4]arene-
 5,17-dicarboxylic acid-
 bis-diethylamine salt
;
_space_group_IT_number 61
_symmetry_cell_setting orthorhombic
_symmetry_space_group_name_Hall '-P 2ac 2ab'
_symmetry_space_group_name_H-M 'P b c a'
_atom_sites_solution_hydrogens geom
_atom_sites_solution_primary direct
_atom_sites_solution_secondary difmap
_audit_creation_method SHELXL-97
_cell_angle_alpha 90.00
_cell_angle_beta 90.00
_cell_angle_gamma 90.00
_cell_formula_units_Z 8
_cell_length_a 17.394(6)
_cell_length_b 23.820(6)
_cell_length_c 27.882(7)
_cell_measurement_temperature 120(2)
_cell_volume 11552(6)
_computing_cell_refinement 'SAINT Siemens'
_computing_data_collection 'SMART Siemens'
_computing_data_reduction 'SAINT Siemens'
_computing_molecular_graphics 'SHELXTL (Sheldrick)'
_computing_publication_material 'XCIF (Sheldrick)'
_computing_structure_refinement 'SHELXL-97 (Sheldrick, 1997)'
_computing_structure_solution 'SHELXS-97 (Sheldrick, 1990)'
_diffrn_ambient_temperature 293(2)
_diffrn_measured_fraction_theta_full 0.996
_diffrn_measured_fraction_theta_max 0.996
_diffrn_measurement_device_type 'Siemens SMART CCD'
_diffrn_measurement_method 'omega scan, frame data integration'
_diffrn_radiation_monochromator graphite
_diffrn_radiation_source 'fine-focus sealed tube'
_diffrn_radiation_type MoK\a
_diffrn_radiation_wavelength 0.71073
_diffrn_reflns_av_R_equivalents 0.2705
_diffrn_reflns_av_sigmaI/netI 0.2966
_diffrn_reflns_limit_h_max 21
_diffrn_reflns_limit_h_min -18
_diffrn_reflns_limit_k_max 29
_diffrn_reflns_limit_k_min -29
_diffrn_reflns_limit_l_max 20
_diffrn_reflns_limit_l_min -34
_diffrn_reflns_number 41459
_diffrn_reflns_theta_full 26.40
_diffrn_reflns_theta_max 26.40
_diffrn_reflns_theta_min 1.46
_exptl_absorpt_coefficient_mu 1.497
_exptl_absorpt_correction_type empirical
_exptl_absorpt_process_details 'SADABS (Sheldrick)'
_exptl_crystal_colour colourless
_exptl_crystal_density_diffrn 1.205
_exptl_crystal_density_method 'not measured'
_exptl_crystal_description plate
_exptl_crystal_F_000 4384
_exptl_crystal_size_max 0.38
_exptl_crystal_size_mid 0.13
_exptl_crystal_size_min 0.03
_refine_diff_density_max 2.479
_refine_diff_density_min -1.829
_refine_diff_density_rms 0.140
_refine_ls_extinction_method none
_refine_ls_goodness_of_fit_ref 1.040
_refine_ls_hydrogen_treatment mixed
_refine_ls_matrix_type full
_refine_ls_number_parameters 584
_refine_ls_number_reflns 11780
_refine_ls_number_restraints 53
_refine_ls_restrained_S_all 2.349
_refine_ls_R_factor_all 0.3482
_refine_ls_R_factor_gt 0.1662
_refine_ls_shift/su_max 4.021
_refine_ls_shift/su_mean 0.016
_refine_ls_structure_factor_coef Fsqd
_refine_ls_weighting_details 'calc w=1/[\s^2^(Fo^2^)+(0.1205P)^2^+171.6719P] where P=(Fo^2^+2Fc^2^)/3'
_refine_ls_weighting_scheme calc
_refine_ls_wR_factor_gt 0.3302
_refine_ls_wR_factor_ref 0.4240
_reflns_number_gt 3936
_reflns_number_total 11780
_reflns_threshold_expression >2sigma(I)
_cod_data_source_file b002409ksup1.cif
_cod_data_source_block 4(Et2NH)2,II
_cod_original_sg_symbol_H-M Pbca
_cod_original_formula_sum 'C51.50 H70.50 Br2 Cl N2.50 O8'
_cod_database_code 7213334

loop_
_symmetry_equiv_pos_as_xyz
'x, y, z'
'-x+1/2, -y, z+1/2'
'-x, y+1/2, -z+1/2'
'x+1/2, -y+1/2, -z'
'-x, -y, -z'
'x-1/2, y, -z-1/2'
'x, -y-1/2, z-1/2'
'-x-1/2, y-1/2, z'

loop_
_atom_site_label
_atom_site_type_symbol
_atom_site_fract_x
_atom_site_fract_y
_atom_site_fract_z
_atom_site_U_iso_or_equiv
_atom_site_adp_type
_atom_site_occupancy
_atom_site_symmetry_multiplicity
_atom_site_calc_flag
_atom_site_refinement_flags
_atom_site_disorder_assembly
_atom_site_disorder_group
Br1 Br 0.6027(3) 0.72571(16) -0.22153(16) 0.0646(15) Uani 1 1 d . . .
Br2 Br 0.3074(4) 0.76155(19) -0.1578(2) 0.107(3) Uani 1 1 d . . .
O1 O 0.6253(12) 0.7221(10) 0.0045(8) 0.038(6) Uani 1 1 d . . .
O2 O 0.5032(12) 0.7289(9) 0.0275(8) 0.035(6) Uani 1 1 d . . .
O3 O 0.4100(14) 0.6352(13) -0.4183(9) 0.061(9) Uani 1 1 d . . .
O4 O 0.2852(14) 0.6382(10) -0.4006(8) 0.044(7) Uani 1 1 d . . .
O5 O 0.5811(12) 0.4768(9) -0.1885(8) 0.030(5) Uani 1 1 d . . .
O6 O 0.4724(11) 0.5070(9) -0.0952(7) 0.030(5) Uani 1 1 d . . .
O7 O 0.2814(12) 0.5124(10) -0.1346(8) 0.040(6) Uani 1 1 d . . .
O8 O 0.4003(11) 0.5043(9) -0.2191(7) 0.028(5) Uani 1 1 d . . .
N1 N 0.5494(18) 0.8141(14) 0.0797(15) 0.065(11) Uani 1 1 d . . .
H1A H 0.5356 0.7852 0.0608 0.078 Uiso 1 1 calc . . .
H1B H 0.5069 0.8347 0.0850 0.078 Uiso 1 1 calc . . .
N2 N 0.7712(15) 0.7195(11) -0.0334(10) 0.034(7) Uani 1 1 d . . .
H2A H 0.7781 0.6900 -0.0531 0.041 Uiso 1 1 calc . . .
H2B H 0.7222 0.7185 -0.0229 0.041 Uiso 1 1 calc . . .
C1 C 0.5309(17) 0.5198(13) -0.2799(11) 0.027(8) Uani 1 1 d . . .
H1A H 0.5646 0.5234 -0.3074 0.032 Uiso 1 1 calc . . .
H1B H 0.5299 0.4806 -0.2702 0.032 Uiso 1 1 calc . . .
C2 C 0.5607(17) 0.5560(13) -0.2387(11) 0.026(7) Uani 1 1 d U . .
C3 C 0.5637(17) 0.6139(13) -0.2461(11) 0.026(7) Uani 1 1 d . . .
H3 H 0.5470 0.6293 -0.2749 0.032 Uiso 1 1 calc . . .
C4 C 0.592(2) 0.6477(13) -0.2101(12) 0.033(8) Uani 1 1 d . . .
C5 C 0.6116(19) 0.6254(14) -0.1661(12) 0.033(8) Uani 1 1 d . . .
H5 H 0.6290 0.6492 -0.1420 0.039 Uiso 1 1 calc . . .
C6 C 0.6061(17) 0.5691(13) -0.1574(11) 0.025(7) Uani 1 1 d . . .
C7 C 0.5830(17) 0.5338(12) -0.1953(11) 0.023(7) Uani 1 1 d . . .
C8 C 0.6263(18) 0.5465(13) -0.1082(11) 0.028(8) Uani 1 1 d . . .
H8A H 0.6790 0.5559 -0.1001 0.034 Uiso 1 1 calc . . .
H8B H 0.6208 0.5059 -0.1075 0.034 Uiso 1 1 calc . . .
C9 C 0.5707(18) 0.5737(13) -0.0730(11) 0.026(8) Uani 1 1 d . . .
C10 C 0.5903(17) 0.6212(13) -0.0476(11) 0.025(7) Uani 1 1 d . . .
H10 H 0.6414 0.6326 -0.0468 0.030 Uiso 1 1 calc . . .
C11 C 0.5358(18) 0.6523(12) -0.0233(11) 0.023(7) Uani 1 1 d U . .
C12 C 0.4597(17) 0.6349(12) -0.0247(11) 0.023(7) Uani 1 1 d . . .
H12 H 0.4227 0.6557 -0.0085 0.027 Uiso 1 1 calc . . .
C13 C 0.4372(17) 0.5872(13) -0.0496(11) 0.024(7) Uani 1 1 d . . .
C14 C 0.4934(16) 0.5566(12) -0.0713(10) 0.019(7) Uani 1 1 d U . .
C15 C 0.3514(17) 0.5752(14) -0.0570(11) 0.027(8) Uani 1 1 d . . .
H15A H 0.3430 0.5350 -0.0573 0.032 Uiso 1 1 calc . . .
H15B H 0.3224 0.5908 -0.0304 0.032 Uiso 1 1 calc . . .
C16 C 0.3221(17) 0.6007(13) -0.1040(11) 0.026(8) Uani 1 1 d . . .
C17 C 0.330(2) 0.6574(16) -0.1096(13) 0.044(10) Uani 1 1 d . . .
H17 H 0.3511 0.6794 -0.0854 0.053 Uiso 1 1 calc . . .
C18 C 0.304(2) 0.6817(14) -0.1524(14) 0.039(9) Uani 1 1 d . . .
C19 C 0.286(2) 0.6502(17) -0.1915(13) 0.047(11) Uani 1 1 d . . .
H19 H 0.2775 0.6671 -0.2212 0.057 Uiso 1 1 calc . . .
C20 C 0.2787(17) 0.5940(15) -0.1862(12) 0.032(8) Uani 1 1 d . . .
C21 C 0.2942(17) 0.5701(13) -0.1416(11) 0.025(7) Uani 1 1 d U . .
C22 C 0.2569(16) 0.5573(15) -0.2293(12) 0.034(9) Uani 1 1 d . . .
H22 H 0.2122 0.5361 -0.2315 0.041 Uiso 1 1 calc . . .
C23 C 0.3195(18) 0.5604(13) -0.2682(10) 0.025(7) Uani 1 1 d . . .
C24 C 0.3083(17) 0.5897(14) -0.3106(11) 0.029(8) Uani 1 1 d . . .
H24 H 0.2612 0.6070 -0.3162 0.035 Uiso 1 1 calc . . .
C25 C 0.3667(17) 0.5937(13) -0.3449(11) 0.024(7) Uani 1 1 d . . .
C26 C 0.4377(16) 0.5690(14) -0.3344(13) 0.032(8) Uani 1 1 d . . .
H26 H 0.4779 0.5731 -0.3560 0.038 Uiso 1 1 calc . . .
C27 C 0.4499(17) 0.5390(13) -0.2931(10) 0.023(7) Uani 1 1 d . . .
C28 C 0.3900(17) 0.5338(12) -0.2615(10) 0.022(7) Uani 1 1 d . . .
C29 C 0.557(2) 0.7034(14) 0.0048(13) 0.034(9) Uani 1 1 d . . .
C30 C 0.354(2) 0.6253(16) -0.3918(14) 0.044(10) Uani 1 1 d . . .
C31 C 0.6541(19) 0.4498(14) -0.1987(12) 0.032(8) Uani 1 1 d U . .
H31A H 0.6941 0.4666 -0.1792 0.038 Uiso 1 1 calc . . .
H31B H 0.6674 0.4554 -0.2321 0.038 Uiso 1 1 calc . . .
C32 C 0.649(2) 0.3879(15) -0.1882(14) 0.048(11) Uani 1 1 d . . .
H32A H 0.7006 0.3719 -0.1905 0.057 Uiso 1 1 calc . . .
H32B H 0.6319 0.3828 -0.1555 0.057 Uiso 1 1 calc . . .
C33 C 0.597(3) 0.3562(19) -0.221(2) 0.095(19) Uani 1 1 d . . .
H33A H 0.5982 0.3171 -0.2129 0.143 Uiso 1 1 calc . . .
H33B H 0.6139 0.3611 -0.2535 0.143 Uiso 1 1 calc . . .
H33C H 0.5457 0.3703 -0.2176 0.143 Uiso 1 1 calc . . .
C34 C 0.493(2) 0.4571(14) -0.0664(11) 0.031(8) Uani 1 1 d . . .
H34A H 0.4648 0.4575 -0.0363 0.038 Uiso 1 1 calc . . .
H34B H 0.5473 0.4570 -0.0595 0.038 Uiso 1 1 calc . . .
C35 C 0.471(2) 0.4060(14) -0.0950(13) 0.038(9) Uani 1 1 d . . .
H35A H 0.4960 0.3735 -0.0807 0.046 Uiso 1 1 calc . . .
H35B H 0.4915 0.4101 -0.1273 0.046 Uiso 1 1 calc . . .
C36 C 0.386(2) 0.3956(16) -0.0978(13) 0.047(10) Uani 1 1 d . . .
H36A H 0.3764 0.3625 -0.1164 0.071 Uiso 1 1 calc . . .
H36B H 0.3613 0.4272 -0.1126 0.071 Uiso 1 1 calc . . .
H36C H 0.3658 0.3905 -0.0660 0.071 Uiso 1 1 calc . . .
C37 C 0.200(4) 0.493(3) -0.1238(18) 0.116(15) Uani 1 1 d U . .
H37A H 0.1635 0.5140 -0.1428 0.139 Uiso 1 1 calc . . .
H37B H 0.1946 0.4534 -0.1320 0.139 Uiso 1 1 calc . . .
C38 C 0.185(3) 0.500(3) -0.078(3) 0.15(2) Uani 1 1 d U . .
H38A H 0.1886 0.5391 -0.0694 0.176 Uiso 1 1 calc . . .
H38B H 0.2204 0.4783 -0.0585 0.176 Uiso 1 1 calc . . .
C39 C 0.093(4) 0.475(3) -0.073(2) 0.13(2) Uani 1 1 d U . .
H39A H 0.0801 0.4704 -0.0398 0.191 Uiso 1 1 calc . . .
H39B H 0.0882 0.4399 -0.0894 0.191 Uiso 1 1 calc . . .
H39C H 0.0577 0.5018 -0.0872 0.191 Uiso 1 1 calc . . .
C40 C 0.4034(18) 0.4445(14) -0.2239(13) 0.036(9) Uani 1 1 d . . .
H40A H 0.4281 0.4293 -0.1955 0.043 Uiso 1 1 calc . . .
H40B H 0.4358 0.4355 -0.2512 0.043 Uiso 1 1 calc . . .
C41 C 0.3281(19) 0.4157(16) -0.2303(13) 0.043(10) Uani 1 1 d . . .
H41A H 0.3018 0.4319 -0.2576 0.051 Uiso 1 1 calc . . .
H41B H 0.2966 0.4223 -0.2021 0.051 Uiso 1 1 calc . . .
C42 C 0.336(2) 0.3535(16) -0.2379(17) 0.061(13) Uani 1 1 d . . .
H42A H 0.2862 0.3372 -0.2422 0.092 Uiso 1 1 calc . . .
H42B H 0.3605 0.3369 -0.2104 0.092 Uiso 1 1 calc . . .
H42C H 0.3669 0.3467 -0.2659 0.092 Uiso 1 1 calc . . .
C43 C 0.603(3) 0.849(3) 0.053(3) 0.14(4) Uani 1 1 d . . .
H43A H 0.6168 0.8807 0.0726 0.171 Uiso 1 1 calc . . .
H43B H 0.6495 0.8270 0.0474 0.171 Uiso 1 1 calc . . .
C44 C 0.575(7) 0.868(4) 0.008(4) 0.22(7) Uani 1 1 d . . .
H44A H 0.6145 0.8892 -0.0074 0.336 Uiso 1 1 calc . . .
H44B H 0.5310 0.8916 0.0137 0.336 Uiso 1 1 calc . . .
H44C H 0.5607 0.8366 -0.0111 0.336 Uiso 1 1 calc . . .
C45 C 0.575(4) 0.789(3) 0.128(3) 0.13(3) Uani 1 1 d . . .
H45A H 0.6182 0.7639 0.1239 0.156 Uiso 1 1 calc . . .
H45B H 0.5913 0.8192 0.1499 0.156 Uiso 1 1 calc . . .
C46 C 0.506(5) 0.758(3) 0.149(2) 0.13(3) Uani 1 1 d . . .
H46A H 0.5207 0.7412 0.1791 0.192 Uiso 1 1 calc . . .
H46B H 0.4903 0.7295 0.1271 0.192 Uiso 1 1 calc . . .
H46C H 0.4650 0.7841 0.1544 0.192 Uiso 1 1 calc . . .
C47 C 0.823(2) 0.7133(16) 0.0085(13) 0.043(10) Uani 1 1 d . . .
H47A H 0.8123 0.7423 0.0319 0.052 Uiso 1 1 calc . . .
H47B H 0.8763 0.7177 -0.0018 0.052 Uiso 1 1 calc . . .
C48 C 0.813(3) 0.656(2) 0.0314(15) 0.066(13) Uani 1 1 d . . .
H48A H 0.8453 0.6530 0.0592 0.100 Uiso 1 1 calc . . .
H48B H 0.8267 0.6272 0.0088 0.100 Uiso 1 1 calc . . .
H48C H 0.7602 0.6511 0.0408 0.100 Uiso 1 1 calc . . .
C49 C 0.783(2) 0.7718(16) -0.0612(14) 0.054(11) Uani 1 1 d . . .
H49A H 0.7749 0.8040 -0.0404 0.064 Uiso 1 1 calc . . .
H49B H 0.8349 0.7731 -0.0732 0.064 Uiso 1 1 calc . . .
C50 C 0.729(3) 0.774(2) -0.1009(19) 0.089(17) Uani 1 1 d . . .
H50A H 0.7360 0.8093 -0.1177 0.134 Uiso 1 1 calc . . .
H50B H 0.6777 0.7719 -0.0891 0.134 Uiso 1 1 calc . . .
H50C H 0.7392 0.7438 -0.1225 0.134 Uiso 1 1 calc . . .
N3 N 0.974(4) 0.363(2) -0.142(3) 0.05(2) Uiso 0.40(3) 1 d PD A 1
C51 C 0.998(4) 0.259(2) -0.106(2) 0.020(18) Uiso 0.40(3) 1 d PD A 1
H51A H 1.0259 0.2628 -0.0767 0.030 Uiso 0.40 1 calc P A 1
H51B H 1.0282 0.2372 -0.1285 0.030 Uiso 0.40 1 calc P A 1
H51C H 0.9500 0.2412 -0.1007 0.030 Uiso 0.40 1 calc P A 1
C52 C 0.985(5) 0.316(2) -0.127(2) 0.04(2) Uiso 0.40(3) 1 d PD A 1
C53 C 0.841(4) 0.460(3) -0.103(2) 0.07(2) Uiso 0.60(3) 1 d PD A 2
H53A H 0.8796 0.4321 -0.1115 0.080 Uiso 0.60 1 calc P A 2
H53B H 0.8248 0.4795 -0.1317 0.080 Uiso 0.60 1 calc P A 2
Cl1 Cl 0.7546(18) 0.4258(13) -0.0701(11) 0.130(13) Uiso 0.60(3) 1 d PD A 2
Cl2 Cl 0.876(5) 0.507(4) -0.059(4) 0.57(8) Uiso 0.60(3) 1 d PD A 2

loop_
_atom_site_aniso_label
_atom_site_aniso_U_11
_atom_site_aniso_U_22
_atom_site_aniso_U_33
_atom_site_aniso_U_23
_atom_site_aniso_U_13
_atom_site_aniso_U_12
Br1 0.103(4) 0.032(2) 0.058(3) 0.014(2) -0.024(3) -0.014(2)
Br2 0.206(7) 0.037(3) 0.077(4) -0.005(3) -0.066(4) 0.026(4)
O1 0.027(13) 0.042(14) 0.046(15) -0.001(12) 0.004(11) 0.002(12)
O2 0.026(13) 0.030(13) 0.050(16) -0.012(12) 0.001(12) 0.001(11)
O3 0.031(15) 0.10(2) 0.049(18) 0.040(17) -0.006(14) -0.023(15)
O4 0.037(15) 0.058(17) 0.039(15) 0.025(13) -0.006(12) -0.007(13)
O5 0.029(13) 0.027(12) 0.034(13) -0.004(10) 0.002(10) 0.009(10)
O6 0.024(12) 0.038(14) 0.029(13) 0.004(11) 0.005(10) 0.000(11)
O7 0.028(13) 0.053(16) 0.038(14) -0.001(12) 0.014(11) -0.014(12)
O8 0.023(12) 0.040(13) 0.022(12) 0.003(11) -0.008(10) 0.000(11)
N1 0.03(2) 0.05(2) 0.11(3) -0.05(2) 0.00(2) 0.013(17)
N2 0.026(15) 0.035(17) 0.040(17) -0.014(14) 0.014(13) -0.001(13)
C1 0.025(18) 0.034(18) 0.021(17) 0.000(16) 0.015(15) 0.003(15)
C2 0.026(8) 0.026(8) 0.026(8) 0.000(2) 0.000(2) 0.000(2)
C3 0.018(16) 0.037(19) 0.024(18) 0.008(16) 0.010(14) 0.001(15)
C4 0.04(2) 0.020(16) 0.04(2) 0.004(15) -0.004(18) -0.018(16)
C5 0.03(2) 0.030(19) 0.03(2) 0.005(16) -0.004(17) 0.004(16)
C6 0.018(17) 0.025(17) 0.031(19) 0.002(15) -0.009(15) 0.000(15)
C7 0.029(18) 0.018(16) 0.024(18) 0.001(14) 0.005(15) 0.005(14)
C8 0.030(19) 0.036(19) 0.020(18) 0.013(15) -0.007(15) -0.002(16)
C9 0.04(2) 0.019(17) 0.019(17) 0.004(14) 0.002(15) 0.000(15)
C10 0.026(18) 0.029(18) 0.019(17) 0.010(14) -0.003(15) -0.010(15)
C11 0.023(7) 0.023(7) 0.023(7) 0.000(2) 0.000(2) 0.000(2)
C12 0.022(17) 0.024(17) 0.022(18) 0.003(14) -0.002(14) 0.009(14)
C13 0.021(17) 0.029(18) 0.023(18) 0.004(15) -0.009(14) 0.001(14)
C14 0.019(7) 0.019(7) 0.019(7) 0.000(2) 0.000(2) 0.000(2)
C15 0.016(16) 0.04(2) 0.021(18) -0.008(16) 0.006(14) -0.002(15)
C16 0.020(17) 0.028(18) 0.029(19) 0.005(15) -0.003(15) 0.010(15)
C17 0.05(3) 0.04(2) 0.04(2) -0.033(19) -0.016(19) 0.011(19)
C18 0.04(2) 0.027(19) 0.05(2) 0.000(18) -0.007(19) 0.006(17)
C19 0.06(3) 0.05(3) 0.03(2) -0.010(19) -0.02(2) 0.02(2)
C20 0.012(16) 0.05(2) 0.03(2) -0.007(18) -0.007(15) 0.014(16)
C21 0.025(8) 0.025(8) 0.025(8) 0.000(2) 0.000(2) 0.000(2)
C22 0.007(15) 0.07(2) 0.03(2) -0.015(18) -0.001(14) -0.008(16)
C23 0.032(19) 0.035(19) 0.010(16) -0.007(14) 0.002(15) -0.008(16)
C24 0.021(17) 0.04(2) 0.026(19) -0.020(16) -0.014(15) 0.016(16)
C25 0.024(18) 0.028(18) 0.018(17) -0.010(14) -0.001(15) -0.004(15)
C26 0.009(16) 0.04(2) 0.05(2) 0.002(18) 0.004(15) -0.010(15)
C27 0.022(17) 0.033(18) 0.015(17) -0.005(14) -0.003(14) 0.012(15)
C28 0.020(17) 0.031(17) 0.014(16) 0.000(13) 0.000(14) -0.004(15)
C29 0.03(2) 0.03(2) 0.04(2) 0.009(17) -0.007(18) -0.004(17)
C30 0.03(2) 0.05(3) 0.05(3) 0.01(2) -0.01(2) 0.00(2)
C31 0.032(8) 0.032(8) 0.032(9) 0.000(2) 0.001(2) 0.000(2)
C32 0.04(2) 0.03(2) 0.07(3) 0.02(2) 0.04(2) 0.024(19)
C33 0.07(3) 0.05(3) 0.17(6) -0.04(3) 0.00(4) -0.02(3)
C34 0.04(2) 0.030(19) 0.021(18) 0.006(15) 0.001(16) -0.003(17)
C35 0.04(2) 0.026(19) 0.05(2) 0.008(17) 0.002(18) -0.003(17)
C36 0.04(2) 0.05(2) 0.05(2) 0.02(2) -0.020(19) -0.02(2)
C37 0.116(15) 0.181(15) 0.052(15) 0.000(3) 0.000(3) 0.111(3)
C38 0.05(2) 0.11(2) 0.28(2) 0.000(3) 0.000(3) 0.000(3)
C39 0.13(2) 0.13(2) 0.13(2) 0.000(3) 0.000(3) 0.000(3)
C40 0.019(17) 0.05(2) 0.04(2) 0.017(18) 0.012(17) 0.001(16)
C41 0.023(19) 0.06(3) 0.05(2) 0.01(2) -0.008(17) -0.002(18)
C42 0.06(3) 0.03(2) 0.10(4) 0.01(2) 0.02(2) 0.01(2)
C43 0.06(4) 0.10(5) 0.27(10) -0.12(6) 0.11(5) -0.06(4)
C44 0.33(15) 0.09(6) 0.25(12) 0.03(7) 0.20(11) -0.04(7)
C45 0.10(4) 0.14(6) 0.15(6) -0.12(5) -0.11(5) 0.09(4)
C46 0.16(7) 0.13(6) 0.09(5) -0.01(4) -0.07(5) 0.00(5)
C47 0.03(2) 0.06(3) 0.04(2) -0.02(2) -0.002(18) -0.014(19)
C48 0.07(3) 0.09(3) 0.04(3) 0.01(2) 0.00(2) -0.01(3)
C49 0.07(3) 0.04(2) 0.05(2) 0.01(2) 0.00(2) -0.02(2)
C50 0.11(4) 0.07(3) 0.09(4) 0.03(3) -0.01(3) -0.01(3)

loop_
_atom_type_symbol
_atom_type_description
_atom_type_scat_dispersion_real
_atom_type_scat_dispersion_imag
_atom_type_scat_source
C C 0.0033 0.0016 'International Tables Vol C Tables 4.2.6.8 and 6.1.1.4'
H H 0.0000 0.0000 'International Tables Vol C Tables 4.2.6.8 and 6.1.1.4'
N N 0.0061 0.0033 'International Tables Vol C Tables 4.2.6.8 and 6.1.1.4'
O O 0.0106 0.0060 'International Tables Vol C Tables 4.2.6.8 and 6.1.1.4'
Br Br -0.2901 2.4595 'International Tables Vol C Tables 4.2.6.8 and 6.1.1.4'
Cl Cl 0.1484 0.1585 'International Tables Vol C Tables 4.2.6.8 and 6.1.1.4'

loop_
_geom_angle_atom_site_label_1
_geom_angle_atom_site_label_2
_geom_angle_atom_site_label_3
_geom_angle
C7 O5 C31 113(2)
C14 O6 C34 111(2)
C21 O7 C37 118(3)
C28 O8 C40 116(2)
C43 N1 C45 119(5)
C49 N2 C47 114(3)
C27 C1 C2 109(2)
C7 C2 C3 120(3)
C7 C2 C1 123(3)
C3 C2 C1 117(3)
C4 C3 C2 119(3)
C3 C4 C5 121(3)
C3 C4 Br1 119(2)
C5 C4 Br1 120(2)
C6 C5 C4 121(3)
C5 C6 C7 118(3)
C5 C6 C8 120(3)
C7 C6 C8 122(3)
O5 C7 C2 120(3)
O5 C7 C6 120(3)
C2 C7 C6 121(3)
C6 C8 C9 107(2)
C10 C9 C14 117(3)
C10 C9 C8 122(3)
C14 C9 C8 120(3)
C9 C10 C11 122(3)
C10 C11 C12 119(3)
C10 C11 C29 122(3)
C12 C11 C29 120(3)
C13 C12 C11 122(3)
C14 C13 C12 117(3)
C14 C13 C15 123(3)
C12 C13 C15 120(3)
C13 C14 O6 118(3)
C13 C14 C9 123(3)
O6 C14 C9 119(3)
C16 C15 C13 111(3)
C21 C16 C17 118(3)
C21 C16 C15 124(3)
C17 C16 C15 117(3)
C16 C17 C18 118(3)
C19 C18 C17 122(3)
C19 C18 Br2 119(3)
C17 C18 Br2 118(3)
C20 C19 C18 119(3)
C19 C20 C21 119(3)
C19 C20 C22 120(3)
C21 C20 C22 121(3)
C16 C21 C20 122(3)
C16 C21 O7 118(3)
C20 C21 O7 120(3)
C20 C22 C23 111(2)
C24 C23 C28 118(3)
C24 C23 C22 122(3)
C28 C23 C22 120(3)
C23 C24 C25 121(3)
C26 C25 C24 118(3)
C26 C25 C30 121(3)
C24 C25 C30 121(3)
C27 C26 C25 122(3)
C28 C27 C26 118(3)
C28 C27 C1 121(3)
C26 C27 C1 120(3)
C27 C28 O8 120(3)
C27 C28 C23 123(3)
O8 C28 C23 117(3)
O1 C29 O2 121(3)
O1 C29 C11 121(3)
O2 C29 C11 118(3)
O3 C30 O4 125(4)
O3 C30 C25 120(3)
O4 C30 C25 115(3)
O5 C31 C32 110(3)
C33 C32 C31 114(4)
O6 C34 C35 108(3)
C34 C35 C36 114(3)
C38 C37 O7 110(6)
C37 C38 C39 103(6)
O8 C40 C41 116(3)
C40 C41 C42 113(3)
C44 C43 N1 115(7)
C46 C45 N1 107(4)
N2 C47 C48 110(3)
C50 C49 N2 111(3)
N3 C52 C51 177(6)
Cl2 C53 Cl1 102(3)

loop_
_geom_bond_atom_site_label_1
_geom_bond_atom_site_label_2
_geom_bond_distance
Br1 C4 1.89(3)
Br2 C18 1.91(3)
O1 C29 1.27(4)
O2 C29 1.28(4)
O3 C30 1.24(4)
O4 C30 1.27(4)
O5 C7 1.37(3)
O5 C31 1.45(4)
O6 C14 1.40(3)
O6 C34 1.48(4)
O7 C21 1.41(4)
O7 C37 1.52(7)
O8 C28 1.39(3)
O8 C40 1.43(4)
N1 C43 1.45(7)
N1 C45 1.55(8)
N2 C49 1.48(4)
N2 C47 1.49(4)
C1 C27 1.53(4)
C1 C2 1.53(4)
C2 C7 1.38(4)
C2 C3 1.39(4)
C3 C4 1.38(4)
C4 C5 1.38(4)
C5 C6 1.37(4)
C6 C7 1.41(4)
C6 C8 1.52(4)
C8 C9 1.52(4)
C9 C10 1.38(4)
C9 C14 1.41(4)
C10 C11 1.38(4)
C11 C12 1.39(4)
C11 C29 1.49(4)
C12 C13 1.39(4)
C13 C14 1.36(4)
C13 C15 1.53(4)
C15 C16 1.53(4)
C16 C21 1.37(4)
C16 C17 1.37(5)
C17 C18 1.40(5)
C18 C19 1.36(5)
C19 C20 1.35(5)
C20 C21 1.39(4)
C20 C22 1.53(4)
C22 C23 1.54(4)
C23 C24 1.39(4)
C23 C28 1.39(4)
C24 C25 1.40(4)
C25 C26 1.40(4)
C25 C30 1.52(5)
C26 C27 1.37(4)
C27 C28 1.37(4)
C31 C32 1.51(5)
C32 C33 1.49(6)
C34 C35 1.50(5)
C35 C36 1.51(5)
C37 C38 1.31(9)
C38 C39 1.72(8)
C40 C41 1.49(5)
C41 C42 1.50(5)
C43 C44 1.41(13)
C45 C46 1.52(10)
C47 C48 1.52(6)
C49 C50 1.45(6)
N3 C52 1.200(2)
C51 C52 1.500(2)
C53 Cl2 1.760(3)
C53 Cl1 1.94(8)
